data_4068979
loop_
_publ_author_name
'Iwasa, Naruhito'
'Katao, Shohei'
'Liu, Jingyu'
'Fujiki, Michiya'
'Furukawa, Yoshiro'
'Nomura, Kotohiro'

_publ_section_title
;
 Notable Effect of Fluoro Substituents in the Imino Group in Ring-Opening
 Polymerization of \e-Caprolactone by Al Complexes Containing Phenoxyimine
 Ligands
;
_journal_issue 7
_journal_name_full Organometallics
_journal_page_first 2179
_journal_paper_doi 10.1021/om8011882
_journal_volume 28
_journal_year 2009
_chemical_formula_moiety 'C19 H22 Al F2 N O '
_chemical_formula_sum 'C19 H22 Al F2 N O'
_chemical_formula_weight 345.37
_space_group_IT_number 2
_symmetry_cell_setting triclinic
_symmetry_Int_Tables_number 2
_symmetry_space_group_name_Hall '-P 1'
_symmetry_space_group_name_H-M 'P -1'
_cell_angle_alpha 88.301(2)
_cell_angle_beta 74.8131(14)
_cell_angle_gamma 84.267(2)
_cell_formula_units_Z 2
_cell_length_a 7.5473(4)
_cell_length_b 9.8452(7)
_cell_length_c 12.7096(7)
_cell_measurement_reflns_used 7448
_cell_measurement_temperature 193.1
_cell_measurement_theta_max 27.5
_cell_measurement_theta_min 3.3
_cell_volume 906.84(9)
_computing_cell_refinement PROCESS-AUTO
_computing_data_collection PROCESS-AUTO
_computing_data_reduction CrystalStructure
_computing_publication_material 'CrystalStructure 3.8'
_computing_structure_refinement CRYSTALS
_computing_structure_solution SIR92
_diffrn_detector_area_resol_mean 10.00
_diffrn_measured_fraction_theta_full 0.996
_diffrn_measured_fraction_theta_max 0.996
_diffrn_measurement_device_type 'Rigaku RAXIS-RAPID'
_diffrn_measurement_method \w
_diffrn_radiation_type 'Mo K\a'
_diffrn_radiation_wavelength 0.71075
_diffrn_reflns_av_R_equivalents 0.020
_diffrn_reflns_limit_h_max 9
_diffrn_reflns_limit_h_min -9
_diffrn_reflns_limit_k_max 12
_diffrn_reflns_limit_k_min -12
_diffrn_reflns_limit_l_max 16
_diffrn_reflns_limit_l_min -16
_diffrn_reflns_number 9121
_diffrn_reflns_theta_full 27.46
_diffrn_reflns_theta_max 27.46
_exptl_absorpt_coefficient_mu 0.136
_exptl_absorpt_correction_T_max 0.976
_exptl_absorpt_correction_T_min 0.719
_exptl_absorpt_correction_type multi-scan
_exptl_absorpt_process_details
;
    Higashi, T. (1995). Program for Absorption Correction.
    Rigaku Corporation, Tokyo, Japan.
;
_exptl_crystal_colour colorless
_exptl_crystal_density_diffrn 1.265
_exptl_crystal_density_method 'not measured'
_exptl_crystal_description block
_exptl_crystal_F_000 364.00
_exptl_crystal_size_max 0.22
_exptl_crystal_size_mid 0.20
_exptl_crystal_size_min 0.18
_refine_diff_density_max 0.32
_refine_diff_density_min -0.27
_refine_ls_extinction_method none
_refine_ls_goodness_of_fit_ref 1.000
_refine_ls_hydrogen_treatment refall
_refine_ls_number_parameters 239
_refine_ls_number_reflns 3214
_refine_ls_R_factor_gt 0.0433
_refine_ls_shift/su_max 0.0000
_refine_ls_structure_factor_coef Fsqd
_refine_ls_weighting_details 'w = 1/[0.0051Fo^2^ + 1.0000\s(Fo^2^)]/(4Fo^2^)'
_refine_ls_weighting_scheme calc
_refine_ls_wR_factor_ref 0.1619
_reflns_number_gt 3202
_reflns_number_total 4140
_reflns_threshold_expression F^2^>2.0\s(F^2^)
_cod_data_source_file om8011882_si_002.cif
_cod_data_source_block '_NI1094C'
_cod_original_formula_sum 'C19 H22 Al F2 N O '
_cod_database_code 4068979

loop_
_symmetry_equiv_pos_site_id
_symmetry_equiv_pos_as_xyz
1 +X,+Y,+Z
2 -X,-Y,-Z

loop_
_atom_site_label
_atom_site_type_symbol
_atom_site_fract_x
_atom_site_fract_y
_atom_site_fract_z
_atom_site_U_iso_or_equiv
_atom_site_adp_type
_atom_site_occupancy
_atom_site_symmetry_multiplicity
_atom_site_calc_flag
_atom_site_refinement_flags
Al(1) Al 0.32600(7) 0.16741(6) 0.74142(4) 0.02926(16) Uani 1.00 1 d .
F(1) F 0.73510(19) 0.37363(15) 0.70325(10) 0.0486(3) Uani 1.00 1 d .
F(2) F 0.5582(2) 0.13876(15) 0.43827(10) 0.0546(4) Uani 1.00 1 d .
O(1) O 0.35811(19) 0.01664(15) 0.81601(11) 0.0367(3) Uani 1.00 1 d .
N(1) N 0.5820(2) 0.14840(16) 0.65025(12) 0.0287(3) Uani 1.00 1 d .
C(1) C 0.4902(2) -0.08454(19) 0.80296(14) 0.0282(4) Uani 1.00 1 d .
C(2) C 0.4635(2) -0.20366(19) 0.86967(14) 0.0280(4) Uani 1.00 1 d .
C(3) C 0.6071(2) -0.3071(2) 0.85063(16) 0.0342(5) Uani 1.00 1 d .
C(4) C 0.7759(3) -0.2980(2) 0.77110(18) 0.0391(5) Uani 1.00 1 d .
C(5) C 0.7996(2) -0.1843(2) 0.70785(17) 0.0342(5) Uani 1.00 1 d .
C(6) C 0.6589(2) -0.07620(19) 0.72199(15) 0.0276(4) Uani 1.00 1 d .
C(7) C 0.6950(2) 0.0402(2) 0.65208(14) 0.0290(4) Uani 1.00 1 d .
C(8) C 0.2867(3) 0.3333(2) 0.82975(18) 0.0409(5) Uani 1.00 1 d .
C(9) C 0.1592(3) 0.1481(2) 0.6475(2) 0.0460(6) Uani 1.00 1 d .
C(10) C 0.2862(2) -0.2132(2) 0.96024(15) 0.0327(4) Uani 1.00 1 d .
C(11) C 0.2646(3) -0.0997(2) 1.04443(18) 0.0490(6) Uani 1.00 1 d .
C(12) C 0.1192(3) -0.2056(2) 0.91160(19) 0.0475(6) Uani 1.00 1 d .
C(13) C 0.2880(3) -0.3510(2) 1.02190(18) 0.0410(5) Uani 1.00 1 d .
C(14) C 0.6459(2) 0.25346(19) 0.57291(14) 0.0280(4) Uani 1.00 1 d .
C(15) C 0.7168(2) 0.3673(2) 0.60061(16) 0.0331(4) Uani 1.00 1 d .
C(16) C 0.7670(3) 0.4718(2) 0.5285(2) 0.0429(5) Uani 1.00 1 d .
C(17) C 0.7499(3) 0.4630(2) 0.42449(19) 0.0465(6) Uani 1.00 1 d .
C(18) C 0.6799(3) 0.3521(2) 0.39178(17) 0.0469(6) Uani 1.00 1 d .
C(19) C 0.6278(2) 0.2487(2) 0.46661(16) 0.0357(5) Uani 1.00 1 d .
H(1) H 0.5905 -0.3907 0.8946 0.041 Uiso 1.00 1 c R
H(2) H 0.8756 -0.3735 0.7616 0.047 Uiso 1.00 1 c R
H(3) H 0.9145 -0.1776 0.6525 0.042 Uiso 1.00 1 c R
H(4) H 0.8183 0.0381 0.5999 0.035 Uiso 1.00 1 c R
H(5) H 0.3733 0.3940 0.7961 0.048 Uiso 1.00 1 c R
H(6) H 0.1669 0.3752 0.8359 0.049 Uiso 1.00 1 c R
H(7) H 0.3011 0.3102 0.8995 0.048 Uiso 1.00 1 c R
H(8) H 0.2027 0.1942 0.5804 0.058 Uiso 1.00 1 c R
H(9) H 0.1561 0.0541 0.6340 0.058 Uiso 1.00 1 c R
H(10) H 0.0386 0.1868 0.6830 0.057 Uiso 1.00 1 c R
H(11) H 0.2575 -0.0104 1.0087 0.055 Uiso 1.00 1 c R
H(12) H 0.1514 -0.1074 1.1026 0.055 Uiso 1.00 1 c R
H(13) H 0.3709 -0.1088 1.0756 0.055 Uiso 1.00 1 c R
H(14) H 0.1122 -0.1207 0.8715 0.056 Uiso 1.00 1 c R
H(15) H 0.1327 -0.2819 0.8627 0.056 Uiso 1.00 1 c R
H(16) H 0.0073 -0.2095 0.9699 0.056 Uiso 1.00 1 c R
H(17) H 0.1739 -0.3534 1.0787 0.048 Uiso 1.00 1 c R
H(18) H 0.2997 -0.4252 0.9713 0.049 Uiso 1.00 1 c R
H(19) H 0.3915 -0.3606 1.0543 0.049 Uiso 1.00 1 c R
H(20) H 0.8161 0.5544 0.5521 0.050 Uiso 1.00 1 c R
H(21) H 0.7875 0.5360 0.3729 0.052 Uiso 1.00 1 c R
H(22) H 0.6671 0.3463 0.3157 0.054 Uiso 1.00 1 c R

loop_
_atom_site_aniso_label
_atom_site_aniso_U_11
_atom_site_aniso_U_22
_atom_site_aniso_U_33
_atom_site_aniso_U_12
_atom_site_aniso_U_13
_atom_site_aniso_U_23
Al(1) 0.0285(3) 0.0241(3) 0.0335(3) -0.0002(2) -0.0067(2) 0.0057(2)
F(1) 0.0582(8) 0.0529(8) 0.0410(6) -0.0185(6) -0.0191(5) 0.0002(5)
F(2) 0.0746(9) 0.0566(9) 0.0399(6) -0.0223(7) -0.0212(6) -0.0060(6)
O(1) 0.0333(6) 0.0291(7) 0.0394(7) 0.0066(5) 0.0002(5) 0.0112(5)
N(1) 0.0314(7) 0.0262(8) 0.0281(7) -0.0030(6) -0.0074(6) 0.0043(6)
C(1) 0.0322(9) 0.0243(9) 0.0289(8) 0.0013(7) -0.0110(7) 0.0008(6)
C(2) 0.0338(9) 0.0239(9) 0.0303(8) -0.0048(7) -0.0150(7) -0.0000(6)
C(3) 0.0416(10) 0.0252(9) 0.0372(9) -0.0002(8) -0.0141(8) 0.0031(7)
C(4) 0.0376(10) 0.0297(10) 0.0491(11) 0.0053(8) -0.0128(9) -0.0010(8)
C(5) 0.0308(9) 0.0318(10) 0.0405(10) -0.0009(7) -0.0107(8) -0.0040(7)
C(6) 0.0285(8) 0.0255(9) 0.0325(8) -0.0053(7) -0.0133(7) -0.0015(7)
C(7) 0.0284(8) 0.0307(9) 0.0280(8) -0.0025(7) -0.0078(7) -0.0013(7)
C(8) 0.0430(11) 0.0343(11) 0.0419(10) -0.0014(8) -0.0060(8) 0.0018(8)
C(9) 0.0418(11) 0.0454(13) 0.0543(13) -0.0030(9) -0.0195(9) 0.0027(10)
C(10) 0.0397(10) 0.0281(9) 0.0302(9) -0.0024(7) -0.0095(7) 0.0050(7)
C(11) 0.0672(15) 0.0347(11) 0.0350(10) 0.0010(10) 0.0026(10) -0.0019(8)
C(12) 0.0372(11) 0.0582(15) 0.0453(12) -0.0044(10) -0.0097(9) 0.0195(10)
C(13) 0.0478(11) 0.0343(11) 0.0395(10) -0.0038(9) -0.0103(8) 0.0106(8)
C(14) 0.0243(8) 0.0284(9) 0.0308(8) -0.0029(7) -0.0061(6) 0.0031(7)
C(15) 0.0291(9) 0.0358(10) 0.0363(9) -0.0075(7) -0.0105(7) 0.0016(7)
C(16) 0.0360(10) 0.0348(11) 0.0535(12) -0.0083(8) -0.0031(9) 0.0080(9)
C(17) 0.0393(11) 0.0432(13) 0.0477(12) -0.0001(9) 0.0020(9) 0.0182(9)
C(18) 0.0482(12) 0.0558(14) 0.0309(10) 0.0032(10) -0.0044(8) 0.0108(9)
C(19) 0.0377(10) 0.0365(11) 0.0328(9) -0.0051(8) -0.0084(7) 0.0009(7)

loop_
_atom_type_symbol
_atom_type_description
_atom_type_scat_dispersion_real
_atom_type_scat_dispersion_imag
_atom_type_scat_source
C C 0.003 0.002
;
International Tables for Crystallography
(1992, Vol. C, Tables 4.2.6.8 and 6.1.1.4)
;
H H 0.000 0.000
;
International Tables for Crystallography
(1992, Vol. C, Table 6.1.1.4)
;
Al Al 0.064 0.051
;
International Tables for Crystallography
(1992, Vol. C, Tables 4.2.6.8 and 6.1.1.4)
;
F F 0.017 0.010
;
International Tables for Crystallography
(1992, Vol. C, Tables 4.2.6.8 and 6.1.1.4)
;
N N 0.006 0.003
;
International Tables for Crystallography
(1992, Vol. C, Tables 4.2.6.8 and 6.1.1.4)
;
O O 0.011 0.006
;
International Tables for Crystallography
(1992, Vol. C, Tables 4.2.6.8 and 6.1.1.4)
;

loop_
_geom_angle_atom_site_label_1
_geom_angle_atom_site_label_2
_geom_angle_atom_site_label_3
_geom_angle
_geom_angle_publ_flag
O(1) Al(1) N(1) 93.15(6) yes
O(1) Al(1) C(8) 112.97(8) yes
O(1) Al(1) C(9) 112.13(9) yes
N(1) Al(1) C(8) 109.06(8) yes
N(1) Al(1) C(9) 108.54(8) yes
C(8) Al(1) C(9) 118.00(10) yes
Al(1) O(1) C(1) 133.60(11) yes
Al(1) N(1) C(7) 122.84(12) yes
Al(1) N(1) C(14) 119.56(11) yes
C(7) N(1) C(14) 117.49(13) yes
O(1) C(1) C(2) 120.02(14) yes
O(1) C(1) C(6) 120.34(16) yes
C(2) C(1) C(6) 119.64(15) yes
C(1) C(2) C(3) 117.06(15) yes
C(1) C(2) C(10) 120.74(15) yes
C(3) C(2) C(10) 122.17(16) yes
C(2) C(3) C(4) 123.27(18) yes
C(3) C(4) C(5) 119.15(18) yes
C(4) C(5) C(6) 120.54(17) yes
C(1) C(6) C(5) 120.33(16) yes
C(1) C(6) C(7) 122.60(15) yes
C(5) C(6) C(7) 117.06(15) yes
N(1) C(7) C(6) 126.53(15) yes
C(2) C(10) C(11) 110.14(17) yes
C(2) C(10) C(12) 110.18(16) yes
C(2) C(10) C(13) 111.68(15) yes
C(11) C(10) C(12) 111.32(18) yes
C(11) C(10) C(13) 107.18(16) yes
C(12) C(10) C(13) 106.25(18) yes
N(1) C(14) C(15) 122.51(17) yes
N(1) C(14) C(19) 120.67(17) yes
C(15) C(14) C(19) 116.71(17) yes
F(1) C(15) C(14) 117.50(17) yes
F(1) C(15) C(16) 120.0(2) yes
C(14) C(15) C(16) 122.5(2) yes
C(15) C(16) C(17) 119.3(2) yes
C(16) C(17) C(18) 121.0(2) yes
C(17) C(18) C(19) 118.6(2) yes
F(2) C(19) C(14) 117.54(17) yes
F(2) C(19) C(18) 120.54(19) yes
C(14) C(19) C(18) 121.9(2) yes
C(2) C(3) H(1) 118.4 no
C(4) C(3) H(1) 118.4 no
C(3) C(4) H(2) 120.4 no
C(5) C(4) H(2) 120.4 no
C(4) C(5) H(3) 119.7 no
C(6) C(5) H(3) 119.7 no
N(1) C(7) H(4) 116.7 no
C(6) C(7) H(4) 116.7 no
Al(1) C(8) H(5) 109.5 no
Al(1) C(8) H(6) 109.5 no
Al(1) C(8) H(7) 109.5 no
H(5) C(8) H(6) 109.5 no
H(5) C(8) H(7) 109.5 no
H(6) C(8) H(7) 109.5 no
Al(1) C(9) H(8) 109.4 no
Al(1) C(9) H(9) 109.5 no
Al(1) C(9) H(10) 109.5 no
H(8) C(9) H(9) 109.5 no
H(8) C(9) H(10) 109.5 no
H(9) C(9) H(10) 109.5 no
C(10) C(11) H(11) 109.5 no
C(10) C(11) H(12) 109.5 no
C(10) C(11) H(13) 109.5 no
H(11) C(11) H(12) 109.5 no
H(11) C(11) H(13) 109.5 no
H(12) C(11) H(13) 109.5 no
C(10) C(12) H(14) 109.5 no
C(10) C(12) H(15) 109.5 no
C(10) C(12) H(16) 109.5 no
H(14) C(12) H(15) 109.5 no
H(14) C(12) H(16) 109.5 no
H(15) C(12) H(16) 109.5 no
C(10) C(13) H(17) 109.5 no
C(10) C(13) H(18) 109.5 no
C(10) C(13) H(19) 109.5 no
H(17) C(13) H(18) 109.5 no
H(17) C(13) H(19) 109.5 no
H(18) C(13) H(19) 109.5 no
C(15) C(16) H(20) 120.4 no
C(17) C(16) H(20) 120.3 no
C(16) C(17) H(21) 119.5 no
C(18) C(17) H(21) 119.5 no
C(17) C(18) H(22) 120.7 no
C(19) C(18) H(22) 120.7 no

loop_
_geom_bond_atom_site_label_1
_geom_bond_atom_site_label_2
_geom_bond_distance
_geom_bond_publ_flag
Al(1) O(1) 1.7680(15) yes
Al(1) N(1) 1.9692(14) yes
Al(1) C(8) 1.963(2) yes
Al(1) C(9) 1.973(2) yes
F(1) C(15) 1.351(2) yes
F(2) C(19) 1.347(2) yes
O(1) C(1) 1.318(2) yes
N(1) C(7) 1.300(2) yes
N(1) C(14) 1.435(2) yes
C(1) C(2) 1.426(2) yes
C(1) C(6) 1.420(2) yes
C(2) C(3) 1.388(2) yes
C(2) C(10) 1.528(2) yes
C(3) C(4) 1.413(2) yes
C(4) C(5) 1.357(2) yes
C(5) C(6) 1.406(2) yes
C(6) C(7) 1.433(2) yes
C(10) C(11) 1.537(3) yes
C(10) C(12) 1.537(3) yes
C(10) C(13) 1.547(2) yes
C(14) C(15) 1.381(2) yes
C(14) C(19) 1.396(2) yes
C(15) C(16) 1.372(3) yes
C(16) C(17) 1.368(3) yes
C(17) C(18) 1.379(3) yes
C(18) C(19) 1.387(3) yes
C(3) H(1) 0.980 no
C(4) H(2) 0.990 no
C(5) H(3) 0.970 no
C(7) H(4) 0.990 no
C(8) H(5) 0.940 no
C(8) H(6) 0.940 no
C(8) H(7) 0.940 no
C(9) H(8) 0.950 no
C(9) H(9) 0.950 no
C(9) H(10) 0.950 no
C(11) H(11) 0.980 no
C(11) H(12) 0.980 no
C(11) H(13) 0.980 no
C(12) H(14) 0.970 no
C(12) H(15) 0.970 no
C(12) H(16) 0.970 no
C(13) H(17) 0.970 no
C(13) H(18) 0.970 no
C(13) H(19) 0.970 no
C(16) H(20) 1.010 no
C(17) H(21) 0.970 no
C(18) H(22) 1.000 no

loop_
_geom_contact_atom_site_label_1
_geom_contact_atom_site_label_2
_geom_contact_distance
_geom_contact_site_symmetry_2
Al(1) C(1) 2.8423(19) .
Al(1) C(6) 3.2607(18) .
Al(1) C(7) 2.8885(17) .
Al(1) C(14) 2.9539(16) .
F(1) N(1) 2.778(2) .
F(1) C(4) 3.435(2) 1_565
F(1) C(7) 3.423(2) .
F(1) C(8) 3.402(2) .
F(1) C(13) 3.453(2) 2_657
F(1) C(14) 2.336(2) .
F(1) C(16) 2.358(2) .
F(1) C(19) 3.593(2) .
F(2) F(2) 3.194(2) 2_656
F(2) O(1) 3.4950(19) 2_656
F(2) N(1) 2.752(2) .
F(2) N(1) 3.433(2) 2_656
F(2) C(1) 3.247(2) 2_656
F(2) C(6) 3.039(2) 2_656
F(2) C(7) 3.241(2) .
F(2) C(7) 3.165(2) 2_656
F(2) C(9) 3.451(2) .
F(2) C(9) 3.388(2) 2_656
F(2) C(14) 2.345(2) .
F(2) C(15) 3.586(2) .
F(2) C(18) 2.373(3) .
O(1) F(2) 3.4950(19) 2_656
O(1) N(1) 2.7178(19) .
O(1) C(2) 2.378(2) .
O(1) C(6) 2.376(2) .
O(1) C(7) 2.859(2) .
O(1) C(8) 3.113(2) .
O(1) C(9) 3.106(3) .
O(1) C(10) 2.873(2) .
O(1) C(11) 3.021(2) .
O(1) C(12) 3.000(2) .
N(1) F(1) 2.778(2) .
N(1) F(2) 2.752(2) .
N(1) F(2) 3.433(2) 2_656
N(1) O(1) 2.7178(19) .
N(1) C(1) 2.976(2) .
N(1) C(6) 2.441(2) .
N(1) C(8) 3.203(2) .
N(1) C(9) 3.200(3) .
N(1) C(15) 2.469(2) .
N(1) C(19) 2.460(2) .
C(1) Al(1) 2.8423(19) .
C(1) F(2) 3.247(2) 2_656
C(1) N(1) 2.976(2) .
C(1) C(3) 2.401(2) .
C(1) C(4) 2.814(2) .
C(1) C(5) 2.452(2) .
C(1) C(7) 2.502(2) .
C(1) C(10) 2.568(2) .
C(1) C(11) 3.103(2) .
C(1) C(12) 3.116(2) .
C(2) O(1) 2.378(2) .
C(2) C(4) 2.465(2) .
C(2) C(5) 2.836(2) .
C(2) C(6) 2.460(2) .
C(2) C(11) 2.513(2) .
C(2) C(12) 2.514(2) .
C(2) C(13) 2.545(2) .
C(3) C(1) 2.401(2) .
C(3) C(5) 2.388(2) .
C(3) C(6) 2.760(2) .
C(3) C(10) 2.554(2) .
C(3) C(11) 3.582(2) .
C(3) C(13) 2.851(2) .
C(4) F(1) 3.435(2) 1_545
C(4) C(1) 2.814(2) .
C(4) C(2) 2.465(2) .
C(4) C(6) 2.400(2) .
C(5) C(1) 2.452(2) .
C(5) C(2) 2.836(2) .
C(5) C(3) 2.388(2) .
C(5) C(7) 2.422(2) .
C(6) Al(1) 3.2607(18) .
C(6) F(2) 3.039(2) 2_656
C(6) O(1) 2.376(2) .
C(6) N(1) 2.441(2) .
C(6) C(2) 2.460(2) .
C(6) C(3) 2.760(2) .
C(6) C(4) 2.400(2) .
C(7) Al(1) 2.8885(17) .
C(7) F(1) 3.423(2) .
C(7) F(2) 3.241(2) .
C(7) F(2) 3.165(2) 2_656
C(7) O(1) 2.859(2) .
C(7) C(1) 2.502(2) .
C(7) C(5) 2.422(2) .
C(7) C(14) 2.339(2) .
C(7) C(15) 3.278(2) .
C(7) C(19) 3.187(2) .
C(8) F(1) 3.402(2) .
C(8) O(1) 3.113(2) .
C(8) N(1) 3.203(2) .
C(8) C(9) 3.374(3) .
C(9) F(2) 3.451(2) .
C(9) F(2) 3.388(2) 2_656
C(9) O(1) 3.106(3) .
C(9) N(1) 3.200(3) .
C(9) C(8) 3.374(3) .
C(10) O(1) 2.873(2) .
C(10) C(1) 2.568(2) .
C(10) C(3) 2.554(2) .
C(11) O(1) 3.021(2) .
C(11) C(1) 3.103(2) .
C(11) C(2) 2.513(2) .
C(11) C(3) 3.582(2) .
C(11) C(12) 2.539(3) .
C(11) C(13) 2.482(3) .
C(12) O(1) 3.000(2) .
C(12) C(1) 3.116(2) .
C(12) C(2) 2.514(2) .
C(12) C(11) 2.539(3) .
C(12) C(13) 2.467(3) .
C(13) F(1) 3.453(2) 2_657
C(13) C(2) 2.545(2) .
C(13) C(3) 2.851(2) .
C(13) C(11) 2.482(3) .
C(13) C(12) 2.467(3) .
C(14) Al(1) 2.9539(16) .
C(14) F(1) 2.336(2) .
C(14) F(2) 2.345(2) .
C(14) C(7) 2.339(2) .
C(14) C(16) 2.414(3) .
C(14) C(17) 2.784(2) .
C(14) C(18) 2.432(2) .
C(15) F(2) 3.586(2) .
C(15) N(1) 2.469(2) .
C(15) C(7) 3.278(2) .
C(15) C(17) 2.365(3) .
C(15) C(18) 2.750(3) .
C(15) C(19) 2.364(3) .
C(16) F(1) 2.358(2) .
C(16) C(14) 2.414(3) .
C(16) C(16) 3.498(3) 2_766
C(16) C(18) 2.391(3) .
C(16) C(18) 3.543(3) 2_666
C(16) C(19) 2.747(3) .
C(17) C(14) 2.784(2) .
C(17) C(15) 2.365(3) .
C(17) C(19) 2.377(3) .
C(18) F(2) 2.373(3) .
C(18) C(14) 2.432(2) .
C(18) C(15) 2.750(3) .
C(18) C(16) 2.391(3) .
C(18) C(16) 3.543(3) 2_666
C(19) F(1) 3.593(2) .
C(19) N(1) 2.460(2) .
C(19) C(7) 3.187(2) .
C(19) C(15) 2.364(3) .
C(19) C(16) 2.747(3) .
C(19) C(17) 2.377(3) .
Al(1) H(5) 2.443 .
Al(1) H(6) 2.443 .
Al(1) H(7) 2.443 .
Al(1) H(8) 2.458 .
Al(1) H(9) 2.459 .
Al(1) H(10) 2.459 .
Al(1) H(14) 3.553 .
Al(1) H(21) 3.358 2_666
F(1) H(1) 3.306 1_565
F(1) H(2) 2.987 1_565
F(1) H(4) 3.527 .
F(1) H(5) 2.665 .
F(1) H(10) 2.752 1_655
F(1) H(17) 3.021 2_657
F(1) H(19) 2.980 2_657
F(1) H(20) 2.575 .
F(2) H(4) 3.266 .
F(2) H(8) 2.826 .
F(2) H(8) 3.564 2_656
F(2) H(9) 3.538 .
F(2) H(9) 2.711 2_656
F(2) H(22) 2.599 .
O(1) H(7) 3.060 .
O(1) H(9) 3.082 .
O(1) H(10) 3.555 .
O(1) H(11) 2.382 .
O(1) H(13) 3.511 .
O(1) H(13) 2.970 2_657
O(1) H(14) 2.351 .
O(1) H(15) 3.501 .
N(1) H(4) 1.956 .
N(1) H(5) 3.120 .
N(1) H(8) 3.199 .
N(1) H(9) 3.492 .
N(1) H(13) 3.599 2_657
C(1) H(1) 3.288 .
C(1) H(3) 3.326 .
C(1) H(4) 3.364 .
C(1) H(11) 2.812 .
C(1) H(13) 3.352 .
C(1) H(13) 2.920 2_657
C(1) H(14) 2.812 .
C(1) H(15) 3.394 .
C(1) H(22) 3.480 2_656
C(2) H(1) 2.045 .
C(2) H(2) 3.349 .
C(2) H(11) 2.707 .
C(2) H(12) 3.358 .
C(2) H(13) 2.696 .
C(2) H(13) 3.586 2_657
C(2) H(14) 2.689 .
C(2) H(15) 2.709 .
C(2) H(16) 3.349 .
C(2) H(17) 3.373 .
C(2) H(18) 2.736 .
C(2) H(19) 2.734 .
C(2) H(22) 3.192 2_656
C(3) H(2) 2.096 .
C(3) H(3) 3.270 .
C(3) H(7) 3.421 2_657
C(3) H(13) 3.483 .
C(3) H(15) 3.527 .
C(3) H(18) 2.767 .
C(3) H(18) 3.560 2_647
C(3) H(19) 2.741 .
C(3) H(19) 3.453 2_647
C(3) H(22) 3.377 2_656
C(4) H(1) 2.067 .
C(4) H(3) 2.022 .
C(4) H(15) 3.220 1_655
C(4) H(16) 3.597 1_655
C(4) H(20) 3.109 1_545
C(5) H(1) 3.262 .
C(5) H(2) 2.045 .
C(5) H(4) 2.545 .
C(5) H(20) 3.265 1_545
C(6) H(2) 3.299 .
C(6) H(3) 2.067 .
C(6) H(4) 2.076 .
C(6) H(12) 3.566 2_657
C(6) H(13) 3.143 2_657
C(7) H(3) 2.576 .
C(7) H(9) 3.443 1_655
C(7) H(10) 3.206 1_655
C(7) H(13) 3.442 2_657
C(8) H(10) 3.405 .
C(8) H(16) 3.208 2_557
C(8) H(17) 3.352 2_557
C(8) H(18) 3.048 1_565
C(8) H(19) 3.189 2_657
C(8) H(21) 3.003 2_666
C(9) H(4) 3.094 1_455
C(9) H(6) 3.339 .
C(9) H(12) 3.458 2_557
C(9) H(21) 3.170 2_666
C(10) H(1) 2.703 .
C(10) H(11) 2.080 .
C(10) H(12) 2.080 .
C(10) H(13) 2.080 .
C(10) H(14) 2.074 .
C(10) H(15) 2.073 .
C(10) H(16) 2.073 .
C(10) H(17) 2.082 .
C(10) H(18) 2.082 .
C(10) H(19) 2.082 .
C(11) H(13) 3.585 2_657
C(11) H(14) 2.755 .
C(11) H(14) 3.354 2_557
C(11) H(15) 3.370 .
C(11) H(16) 2.698 .
C(11) H(16) 3.525 2_557
C(11) H(17) 2.650 .
C(11) H(18) 3.329 .
C(11) H(19) 2.662 .
C(12) H(2) 3.518 1_455
C(12) H(11) 2.743 .
C(12) H(11) 3.323 2_557
C(12) H(12) 2.717 .
C(12) H(12) 3.551 2_557
C(12) H(13) 3.379 .
C(12) H(17) 2.638 .
C(12) H(18) 2.638 .
C(12) H(19) 3.318 .
C(12) H(22) 3.197 2_656
C(13) H(1) 2.431 .
C(13) H(1) 2.885 2_647
C(13) H(6) 3.464 2_557
C(13) H(7) 3.559 2_657
C(13) H(11) 3.340 .
C(13) H(12) 2.638 .
C(13) H(13) 2.676 .
C(13) H(14) 3.320 .
C(13) H(15) 2.633 .
C(13) H(16) 2.637 .
C(13) H(19) 3.524 2_647
C(14) H(4) 2.439 .
C(14) H(5) 3.286 .
C(14) H(8) 3.429 .
C(14) H(10) 3.592 1_655
C(14) H(20) 3.322 .
C(14) H(22) 3.335 .
C(15) H(4) 3.255 .
C(15) H(5) 3.080 .
C(15) H(10) 3.243 1_655
C(15) H(20) 2.074 .
C(15) H(21) 3.240 .
C(16) H(8) 3.534 2_666
C(16) H(20) 3.031 2_766
C(16) H(21) 2.030 .
C(16) H(22) 3.296 .
C(17) H(2) 3.238 2_756
C(17) H(3) 3.566 2_756
C(17) H(5) 3.402 2_666
C(17) H(6) 3.562 2_666
C(17) H(8) 3.426 2_666
C(17) H(20) 2.071 .
C(17) H(20) 3.354 2_766
C(17) H(22) 2.076 .
C(18) H(2) 3.433 2_756
C(18) H(3) 3.278 2_756
C(18) H(5) 3.472 2_666
C(18) H(15) 3.237 2_656
C(18) H(20) 3.304 .
C(18) H(21) 2.039 .
C(19) H(3) 3.399 2_756
C(19) H(4) 3.116 .
C(19) H(8) 3.246 .
C(19) H(9) 3.368 2_656
C(19) H(21) 3.255 .
C(19) H(22) 2.083 .
H(1) F(1) 3.306 1_545
H(1) C(1) 3.288 .
H(1) C(2) 2.045 .
H(1) C(4) 2.067 .
H(1) C(5) 3.262 .
H(1) C(10) 2.703 .
H(1) C(13) 2.431 .
H(1) C(13) 2.885 2_647
H(1) H(1) 3.466 2_647
H(1) H(2) 2.380 .
H(1) H(5) 3.267 1_545
H(1) H(7) 3.085 2_657
H(1) H(17) 3.386 .
H(1) H(17) 2.999 2_647
H(1) H(18) 2.212 .
H(1) H(18) 2.671 2_647
H(1) H(19) 2.195 .
H(1) H(19) 2.514 2_647
H(2) F(1) 2.987 1_545
H(2) C(2) 3.349 .
H(2) C(3) 2.096 .
H(2) C(5) 2.045 .
H(2) C(6) 3.299 .
H(2) C(12) 3.518 1_655
H(2) C(17) 3.238 2_756
H(2) C(18) 3.433 2_756
H(2) H(1) 2.380 .
H(2) H(3) 2.340 .
H(2) H(6) 3.422 1_645
H(2) H(15) 2.820 1_655
H(2) H(16) 3.543 1_655
H(2) H(17) 3.311 2_647
H(2) H(20) 2.933 1_545
H(2) H(21) 3.003 2_756
H(2) H(22) 3.368 2_756
H(3) C(1) 3.326 .
H(3) C(3) 3.270 .
H(3) C(4) 2.022 .
H(3) C(6) 2.067 .
H(3) C(7) 2.576 .
H(3) C(17) 3.566 2_756
H(3) C(18) 3.278 2_756
H(3) C(19) 3.399 2_756
H(3) H(2) 2.340 .
H(3) H(4) 2.311 .
H(3) H(8) 3.316 2_656
H(3) H(9) 3.026 1_655
H(3) H(14) 3.568 1_655
H(3) H(15) 3.565 1_655
H(3) H(20) 3.199 1_545
H(3) H(22) 3.533 2_756
H(4) F(1) 3.527 .
H(4) F(2) 3.266 .
H(4) N(1) 1.956 .
H(4) C(1) 3.364 .
H(4) C(5) 2.545 .
H(4) C(6) 2.076 .
H(4) C(9) 3.094 1_655
H(4) C(14) 2.439 .
H(4) C(15) 3.255 .
H(4) C(19) 3.116 .
H(4) H(3) 2.311 .
H(4) H(4) 3.254 2_756
H(4) H(8) 3.366 1_655
H(4) H(8) 3.329 2_656
H(4) H(9) 2.715 1_655
H(4) H(9) 3.086 2_656
H(4) H(10) 2.742 1_655
H(5) Al(1) 2.443 .
H(5) F(1) 2.665 .
H(5) N(1) 3.120 .
H(5) C(14) 3.286 .
H(5) C(15) 3.080 .
H(5) C(17) 3.402 2_666
H(5) C(18) 3.472 2_666
H(5) H(1) 3.267 1_565
H(5) H(6) 1.535 .
H(5) H(7) 1.535 .
H(5) H(15) 3.520 1_565
H(5) H(18) 2.798 1_565
H(5) H(19) 2.913 2_657
H(5) H(21) 2.770 2_666
H(5) H(22) 2.916 2_666
H(6) Al(1) 2.443 .
H(6) C(9) 3.339 .
H(6) C(13) 3.464 2_557
H(6) C(17) 3.562 2_666
H(6) H(2) 3.422 1_465
H(6) H(5) 1.535 .
H(6) H(7) 1.535 .
H(6) H(10) 3.117 .
H(6) H(15) 3.380 1_565
H(6) H(16) 2.995 2_557
H(6) H(17) 2.544 2_557
H(6) H(18) 3.054 1_565
H(6) H(21) 2.716 2_666
H(6) H(22) 3.451 2_666
H(7) Al(1) 2.443 .
H(7) O(1) 3.060 .
H(7) C(3) 3.421 2_657
H(7) C(13) 3.559 2_657
H(7) H(1) 3.085 2_657
H(7) H(5) 1.535 .
H(7) H(6) 1.535 .
H(7) H(11) 3.422 .
H(7) H(13) 3.090 2_657
H(7) H(16) 2.738 2_557
H(7) H(17) 3.506 2_557
H(7) H(18) 2.783 1_565
H(7) H(19) 2.633 2_657
H(8) Al(1) 2.458 .
H(8) F(2) 2.826 .
H(8) F(2) 3.564 2_656
H(8) N(1) 3.199 .
H(8) C(14) 3.429 .
H(8) C(16) 3.534 2_666
H(8) C(17) 3.426 2_666
H(8) C(19) 3.246 .
H(8) H(3) 3.316 2_656
H(8) H(4) 3.366 1_455
H(8) H(4) 3.329 2_656
H(8) H(9) 1.551 .
H(8) H(10) 1.551 .
H(8) H(20) 2.964 2_666
H(8) H(21) 2.751 2_666
H(9) Al(1) 2.459 .
H(9) F(2) 3.538 .
H(9) F(2) 2.711 2_656
H(9) O(1) 3.082 .
H(9) N(1) 3.492 .
H(9) C(7) 3.443 1_455
H(9) C(19) 3.368 2_656
H(9) H(3) 3.026 1_455
H(9) H(4) 2.715 1_455
H(9) H(4) 3.086 2_656
H(9) H(8) 1.551 .
H(9) H(10) 1.551 .
H(9) H(12) 3.558 2_557
H(9) H(14) 3.387 .
H(10) Al(1) 2.459 .
H(10) F(1) 2.752 1_455
H(10) O(1) 3.555 .
H(10) C(7) 3.206 1_455
H(10) C(8) 3.405 .
H(10) C(14) 3.592 1_455
H(10) C(15) 3.243 1_455
H(10) H(4) 2.742 1_455
H(10) H(6) 3.117 .
H(10) H(8) 1.551 .
H(10) H(9) 1.551 .
H(10) H(12) 2.854 2_557
H(10) H(17) 3.415 2_557
H(10) H(21) 3.129 2_666
H(11) O(1) 2.382 .
H(11) C(1) 2.812 .
H(11) C(2) 2.707 .
H(11) C(10) 2.080 .
H(11) C(12) 2.743 .
H(11) C(12) 3.323 2_557
H(11) C(13) 3.340 .
H(11) H(7) 3.422 .
H(11) H(12) 1.600 .
H(11) H(13) 1.600 .
H(11) H(13) 3.066 2_657
H(11) H(14) 2.603 .
H(11) H(14) 2.990 2_557
H(11) H(16) 2.990 .
H(11) H(16) 2.764 2_557
H(11) H(17) 3.542 .
H(11) H(19) 3.569 .
H(12) C(2) 3.358 .
H(12) C(6) 3.566 2_657
H(12) C(9) 3.458 2_557
H(12) C(10) 2.080 .
H(12) C(12) 2.717 .
H(12) C(12) 3.551 2_557
H(12) C(13) 2.638 .
H(12) H(9) 3.558 2_557
H(12) H(10) 2.854 2_557
H(12) H(11) 1.600 .
H(12) H(13) 1.600 .
H(12) H(14) 3.035 .
H(12) H(14) 2.814 2_557
H(12) H(15) 3.585 .
H(12) H(16) 2.513 .
H(12) H(16) 3.418 2_557
H(12) H(17) 2.433 .
H(12) H(18) 3.529 .
H(12) H(19) 2.912 .
H(13) O(1) 3.511 .
H(13) O(1) 2.970 2_657
H(13) N(1) 3.599 2_657
H(13) C(1) 3.352 .
H(13) C(1) 2.920 2_657
H(13) C(2) 2.696 .
H(13) C(2) 3.586 2_657
H(13) C(3) 3.483 .
H(13) C(6) 3.143 2_657
H(13) C(7) 3.442 2_657
H(13) C(10) 2.080 .
H(13) C(11) 3.585 2_657
H(13) C(12) 3.379 .
H(13) C(13) 2.676 .
H(13) H(7) 3.090 2_657
H(13) H(11) 1.600 .
H(13) H(11) 3.066 2_657
H(13) H(12) 1.600 .
H(13) H(13) 3.273 2_657
H(13) H(16) 3.588 .
H(13) H(17) 2.948 .
H(13) H(18) 3.564 .
H(13) H(19) 2.487 .
H(14) Al(1) 3.553 .
H(14) O(1) 2.351 .
H(14) C(1) 2.812 .
H(14) C(2) 2.689 .
H(14) C(10) 2.074 .
H(14) C(11) 2.755 .
H(14) C(11) 3.354 2_557
H(14) C(13) 3.320 .
H(14) H(3) 3.568 1_455
H(14) H(9) 3.387 .
H(14) H(11) 2.603 .
H(14) H(11) 2.990 2_557
H(14) H(12) 3.035 .
H(14) H(12) 2.814 2_557
H(14) H(15) 1.584 .
H(14) H(16) 1.584 .
H(14) H(17) 3.532 .
H(14) H(18) 3.530 .
H(14) H(22) 3.297 2_656
H(15) O(1) 3.501 .
H(15) C(1) 3.394 .
H(15) C(2) 2.709 .
H(15) C(3) 3.527 .
H(15) C(4) 3.220 1_455
H(15) C(10) 2.073 .
H(15) C(11) 3.370 .
H(15) C(13) 2.633 .
H(15) C(18) 3.237 2_656
H(15) H(2) 2.820 1_455
H(15) H(3) 3.565 1_455
H(15) H(5) 3.520 1_545
H(15) H(6) 3.380 1_545
H(15) H(12) 3.585 .
H(15) H(14) 1.584 .
H(15) H(16) 1.584 .
H(15) H(17) 2.902 .
H(15) H(18) 2.434 .
H(15) H(19) 3.525 .
H(15) H(22) 2.434 2_656
H(16) C(2) 3.349 .
H(16) C(4) 3.597 1_455
H(16) C(8) 3.208 2_557
H(16) C(10) 2.073 .
H(16) C(11) 2.698 .
H(16) C(11) 3.525 2_557
H(16) C(13) 2.637 .
H(16) H(2) 3.543 1_455
H(16) H(6) 2.995 2_557
H(16) H(7) 2.738 2_557
H(16) H(11) 2.990 .
H(16) H(11) 2.764 2_557
H(16) H(12) 2.513 .
H(16) H(12) 3.418 2_557
H(16) H(13) 3.588 .
H(16) H(14) 1.584 .
H(16) H(15) 1.584 .
H(16) H(17) 2.438 .
H(16) H(18) 2.909 .
H(16) H(19) 3.528 .
H(17) F(1) 3.021 2_657
H(17) C(2) 3.373 .
H(17) C(8) 3.352 2_557
H(17) C(10) 2.082 .
H(17) C(11) 2.650 .
H(17) C(12) 2.638 .
H(17) H(1) 3.386 .
H(17) H(1) 2.999 2_647
H(17) H(2) 3.311 2_647
H(17) H(6) 2.544 2_557
H(17) H(7) 3.506 2_557
H(17) H(10) 3.415 2_557
H(17) H(11) 3.542 .
H(17) H(12) 2.433 .
H(17) H(13) 2.948 .
H(17) H(14) 3.532 .
H(17) H(15) 2.902 .
H(17) H(16) 2.438 .
H(17) H(18) 1.584 .
H(17) H(19) 1.584 .
H(18) C(2) 2.736 .
H(18) C(3) 2.767 .
H(18) C(3) 3.560 2_647
H(18) C(8) 3.048 1_545
H(18) C(10) 2.082 .
H(18) C(11) 3.329 .
H(18) C(12) 2.638 .
H(18) H(1) 2.212 .
H(18) H(1) 2.671 2_647
H(18) H(5) 2.798 1_545
H(18) H(6) 3.054 1_545
H(18) H(7) 2.783 1_545
H(18) H(12) 3.529 .
H(18) H(13) 3.564 .
H(18) H(14) 3.530 .
H(18) H(15) 2.434 .
H(18) H(16) 2.909 .
H(18) H(17) 1.584 .
H(18) H(18) 3.470 2_647
H(18) H(19) 1.584 .
H(18) H(19) 2.940 2_647
H(19) F(1) 2.980 2_657
H(19) C(2) 2.734 .
H(19) C(3) 2.741 .
H(19) C(3) 3.453 2_647
H(19) C(8) 3.189 2_657
H(19) C(10) 2.082 .
H(19) C(11) 2.662 .
H(19) C(12) 3.318 .
H(19) C(13) 3.524 2_647
H(19) H(1) 2.195 .
H(19) H(1) 2.514 2_647
H(19) H(5) 2.913 2_657
H(19) H(7) 2.633 2_657
H(19) H(11) 3.569 .
H(19) H(12) 2.912 .
H(19) H(13) 2.487 .
H(19) H(15) 3.525 .
H(19) H(16) 3.528 .
H(19) H(17) 1.584 .
H(19) H(18) 1.584 .
H(19) H(18) 2.940 2_647
H(19) H(19) 3.204 2_647
H(20) F(1) 2.575 .
H(20) C(4) 3.109 1_565
H(20) C(5) 3.265 1_565
H(20) C(14) 3.322 .
H(20) C(15) 2.074 .
H(20) C(16) 3.031 2_766
H(20) C(17) 2.071 .
H(20) C(17) 3.354 2_766
H(20) C(18) 3.304 .
H(20) H(2) 2.933 1_565
H(20) H(3) 3.199 1_565
H(20) H(8) 2.964 2_666
H(20) H(20) 2.859 2_766
H(20) H(21) 2.356 .
H(20) H(21) 3.401 2_766
H(21) Al(1) 3.358 2_666
H(21) C(8) 3.003 2_666
H(21) C(9) 3.170 2_666
H(21) C(15) 3.240 .
H(21) C(16) 2.030 .
H(21) C(18) 2.039 .
H(21) C(19) 3.255 .
H(21) H(2) 3.003 2_756
H(21) H(5) 2.770 2_666
H(21) H(6) 2.716 2_666
H(21) H(8) 2.751 2_666
H(21) H(10) 3.129 2_666
H(21) H(20) 2.356 .
H(21) H(20) 3.401 2_766
H(21) H(22) 2.367 .
H(22) F(2) 2.599 .
H(22) C(1) 3.480 2_656
H(22) C(2) 3.192 2_656
H(22) C(3) 3.377 2_656
H(22) C(12) 3.197 2_656
H(22) C(14) 3.335 .
H(22) C(16) 3.296 .
H(22) C(17) 2.076 .
H(22) C(19) 2.083 .
H(22) H(2) 3.368 2_756
H(22) H(3) 3.533 2_756
H(22) H(5) 2.916 2_666
H(22) H(6) 3.451 2_666
H(22) H(14) 3.297 2_656
H(22) H(15) 2.434 2_656
H(22) H(21) 2.367 .

loop_
_geom_torsion_atom_site_label_1
_geom_torsion_atom_site_label_2
_geom_torsion_atom_site_label_3
_geom_torsion_atom_site_label_4
_geom_torsion
O(1) Al(1) N(1) C(7) 8.22(17)
O(1) Al(1) N(1) C(14) -175.86(14)
N(1) Al(1) O(1) C(1) -11.4(2)
C(8) Al(1) O(1) C(1) -123.61(19)
C(9) Al(1) O(1) C(1) 100.1(2)
C(8) Al(1) N(1) C(7) 123.85(17)
C(8) Al(1) N(1) C(14) -60.23(16)
C(9) Al(1) N(1) C(7) -106.38(17)
C(9) Al(1) N(1) C(14) 69.54(16)
Al(1) O(1) C(1) C(2) -170.84(15)
Al(1) O(1) C(1) C(6) 8.6(3)
Al(1) N(1) C(7) C(6) -3.7(3)
Al(1) N(1) C(14) C(15) 86.4(2)
Al(1) N(1) C(14) C(19) -89.42(18)
C(7) N(1) C(14) C(15) -97.4(2)
C(7) N(1) C(14) C(19) 86.7(2)
C(14) N(1) C(7) C(6) -179.66(19)
O(1) C(1) C(2) C(3) 179.12(19)
O(1) C(1) C(2) C(10) -2.9(3)
O(1) C(1) C(6) C(5) -179.80(19)
O(1) C(1) C(6) C(7) 0.5(3)
C(2) C(1) C(6) C(5) -0.3(3)
C(2) C(1) C(6) C(7) 179.92(19)
C(6) C(1) C(2) C(3) -0.3(3)
C(6) C(1) C(2) C(10) 177.69(19)
C(1) C(2) C(3) C(4) 1.3(3)
C(1) C(2) C(10) C(11) -60.9(2)
C(1) C(2) C(10) C(12) 62.3(2)
C(1) C(2) C(10) C(13) -179.83(19)
C(3) C(2) C(10) C(11) 117.1(2)
C(3) C(2) C(10) C(12) -119.8(2)
C(3) C(2) C(10) C(13) -1.9(2)
C(10) C(2) C(3) C(4) -176.7(2)
C(2) C(3) C(4) C(5) -1.5(3)
C(3) C(4) C(5) C(6) 0.8(3)
C(4) C(5) C(6) C(1) 0.1(3)
C(4) C(5) C(6) C(7) 179.9(2)
C(1) C(6) C(7) N(1) -2.2(3)
C(5) C(6) C(7) N(1) 178.1(2)
N(1) C(14) C(15) F(1) 3.9(2)
N(1) C(14) C(15) C(16) -175.75(17)
N(1) C(14) C(19) F(2) -3.6(2)
N(1) C(14) C(19) C(18) 176.75(17)
C(15) C(14) C(19) F(2) -179.72(16)
C(15) C(14) C(19) C(18) 0.6(2)
C(19) C(14) C(15) F(1) 179.95(13)
C(19) C(14) C(15) C(16) 0.3(2)
F(1) C(15) C(16) C(17) 179.14(18)
C(14) C(15) C(16) C(17) -1.2(3)
C(15) C(16) C(17) C(18) 1.2(3)
C(16) C(17) C(18) C(19) -0.3(3)
C(17) C(18) C(19) F(2) 179.74(19)
C(17) C(18) C(19) C(14) -0.6(3)
